data_9000628
loop_
_publ_author_name
'Brown, B. E.'

_publ_section_title
;
 The crystal structure of a 3T lepidolite
;
_journal_name_full 'American Mineralogist'
_journal_page_first 332
_journal_page_last 336
_journal_volume 63
_journal_year 1978
_chemical_compound_source 'Coolgardie, Australia'
_chemical_formula_sum 'Al1.107 F H1.334 K0.667 Li1.153 Mn0.037 O7.004 Si2.334'
_chemical_name_mineral Lepidolite
_space_group_IT_number 151
_symmetry_space_group_name_Hall 'P 31 2 (0 0 4)'
_symmetry_space_group_name_H-M 'P 31 1 2'
_cell_angle_alpha 90
_cell_angle_beta 90
_cell_angle_gamma 120
_cell_formula_units_Z 3
_cell_length_a 5.200
_cell_length_b 5.200
_cell_length_c 29.76
_cell_volume 696.900
_database_code_amcsd 0000640
_exptl_crystal_density_diffrn 1.887
_cod_original_formula_sum 'K.667 Li1.153 Al1.107 Mn.037 Si2.334 O7.004 F H1.334'
_cod_database_code 9000628

loop_
_space_group_symop_operation_xyz
x,y,z
-x+y,y,1/3-z
-y,x-y,1/3+z
-y,-x,2/3-z
-x+y,-x,2/3+z
x,x-y,-z

loop_
_atom_site_label
_atom_site_fract_x
_atom_site_fract_y
_atom_site_fract_z
_atom_site_occupancy
_atom_site_U_iso_or_equiv
_atom_site_type_symbol
_atom_site_attached_hydrogens
K 0.11110 0.88890 0.83333 0.66700 0.02432 K 0
Li1 0.42100 0.57900 0.33333 0.46700 0.02153 Li 0
Al1_1 0.42100 0.57900 0.33333 0.20000 0.02153 Al 0
Li2 0.77900 0.22100 0.33333 0.59300 0.00038 Li 0
Mn2 0.77900 0.22100 0.33333 0.03700 0.00038 Mn 0
Al3 0.12100 0.87900 0.33333 0.57300 0.00659 Al 0
Li3 0.12100 0.87900 0.33333 0.09300 0.00659 Li 0
Si1 0.78670 0.21270 -0.08900 0.50000 0.00291 Si 0
Al1_2 0.78670 0.21270 -0.08900 0.16700 0.00291 Al 0
Si2 0.45720 0.55550 -0.09030 0.66700 0.02014 Si 0
Oa 0.77700 0.17200 -0.03490 0.66700 0.00760 O 0
Ob 0.44600 0.57100 -0.03560 0.66700 0.01140 O 0
O-H 0.09000 0.86400 -0.03330 0.66700 0.00545 O 1
Oc 0.65400 0.87400 -0.11160 0.66700 0.01773 O 0
Od 0.12000 0.42600 -0.10760 0.66700 0.02153 O 0
Oe 0.58300 0.35000 -0.11210 0.16700 0.02786 O 0
F 0.58300 0.35000 -0.11210 0.50000 0.02786 F 0

loop_
_cod_changelog_entry_id
_cod_changelog_entry_author
_cod_changelog_entry_date
_cod_changelog_entry_text
1
;cod-tools version 3.8.0
Id: cif_guess_AMCSD_atom_types 9581 2023-05-17 12:35:41Z saulius
;
2023-05-18T08:39:09+03:00
;Derived atom types and hydrogen counts
from atom names that follow the AMCSD naming convention
(Wat == water, O-H == hydroxyl).
;
2
;cod-tools version 3.10.1
Id: cif_fix_AMCSD_atom_labels 10224 2024-08-07 11:09:31Z saulius
;
2024-08-07T19:38:05+03:00
;Changed the following '_atom_site_label' values:
the first duplicated label 'Al1'  converted to 'Al1_1'
duplicated label 'Al1' at index 8 converted to 'Al1_2'
;

loop_
_cod_related_entry_id
_cod_related_entry_database
_cod_related_entry_code
1 AMCSD 0000640
